data_7227727
loop_
_publ_author_name
'Zhang, Jian-Yong'
'Shi, Jun-Xia'
'Chen, Liang-Yan'
'Jia, Qin-Xiang'
'Deng, Wei'
'Gao, En-Qing'

_publ_section_title
;
 N-donor auxiliary ligand-directed assembly of CoII compounds with a
 2,2&#x2032;-dinitro-biphenyl-4,4&#x2032;-dicarboxylate ligand: structures
 and magnetic properties
;
_journal_issue 13
_journal_name_full CrystEngComm
_journal_page_first 1738
_journal_paper_doi 10.1039/C7CE00046D
_journal_volume 19
_journal_year 2017
_chemical_formula_sum 'C26 H18 Co N6 O9'
_chemical_formula_weight 617.39
_chemical_name_systematic
; 
 ? 
;
_space_group_IT_number 13
_symmetry_cell_setting monoclinic
_symmetry_space_group_name_Hall '-P 2yac'
_symmetry_space_group_name_H-M 'P 1 2/n 1'
_atom_sites_solution_hydrogens geom
_atom_sites_solution_primary direct
_atom_sites_solution_secondary difmap
_audit_creation_method SHELXL-97
_audit_update_record
;
2016-10-07 deposited with the CCDC.
2017-02-21 downloaded from the CCDC.
;
_cell_angle_alpha 90.00
_cell_angle_beta 107.944(2)
_cell_angle_gamma 90.00
_cell_formula_units_Z 4
_cell_length_a 14.129(3)
_cell_length_b 11.967(2)
_cell_length_c 17.318(4)
_cell_measurement_reflns_used 3945
_cell_measurement_temperature 296(2)
_cell_measurement_theta_max 25.79
_cell_measurement_theta_min 2.36
_cell_volume 2785.7(10)
_computing_cell_refinement 'Bruker SMART'
_computing_data_collection 'Bruker SMART'
_computing_data_reduction 'Bruker SAINT'
_computing_molecular_graphics 'Bruker SHELXTL'
_computing_publication_material 'Bruker SHELXTL'
_computing_structure_refinement 'SHELXL-97 (Sheldrick, 1997)'
_computing_structure_solution 'SHELXS-97 (Sheldrick, 1990)'
_diffrn_ambient_temperature 296(2)
_diffrn_measured_fraction_theta_full 0.983
_diffrn_measured_fraction_theta_max 0.983
_diffrn_measurement_device_type 'CCD area detector'
_diffrn_measurement_method 'phi and omega scans'
_diffrn_radiation_monochromator graphite
_diffrn_radiation_source 'fine-focus sealed tube'
_diffrn_radiation_type MoK\a
_diffrn_radiation_wavelength 0.71073
_diffrn_reflns_av_R_equivalents 0.0361
_diffrn_reflns_av_sigmaI/netI 0.0491
_diffrn_reflns_limit_h_max 18
_diffrn_reflns_limit_h_min -18
_diffrn_reflns_limit_k_max 8
_diffrn_reflns_limit_k_min -15
_diffrn_reflns_limit_l_max 22
_diffrn_reflns_limit_l_min -22
_diffrn_reflns_number 16690
_diffrn_reflns_theta_full 27.56
_diffrn_reflns_theta_max 27.56
_diffrn_reflns_theta_min 2.36
_exptl_absorpt_coefficient_mu 0.679
_exptl_absorpt_correction_T_max 0.9229
_exptl_absorpt_correction_T_min 0.8875
_exptl_absorpt_correction_type multi-scan
_exptl_absorpt_process_details 'CrystalClear (Rigaku, 2005)'
_exptl_crystal_colour red
_exptl_crystal_density_diffrn 1.472
_exptl_crystal_density_method 'not measured'
_exptl_crystal_description block
_exptl_crystal_F_000 1260
_exptl_crystal_size_max 0.18
_exptl_crystal_size_mid 0.15
_exptl_crystal_size_min 0.12
_refine_diff_density_max 0.933
_refine_diff_density_min -0.663
_refine_diff_density_rms 0.101
_refine_ls_extinction_coef 0.0031(12)
_refine_ls_extinction_expression Fc^*^=kFc[1+0.001xFc^2^\l^3^/sin(2\q)]^-1/4^
_refine_ls_extinction_method SHELXL
_refine_ls_goodness_of_fit_ref 1.052
_refine_ls_hydrogen_treatment constr
_refine_ls_matrix_type full
_refine_ls_number_parameters 390
_refine_ls_number_reflns 6350
_refine_ls_number_restraints 0
_refine_ls_restrained_S_all 1.052
_refine_ls_R_factor_all 0.0925
_refine_ls_R_factor_gt 0.0670
_refine_ls_shift/su_max 0.001
_refine_ls_shift/su_mean 0.000
_refine_ls_structure_factor_coef Fsqd
_refine_ls_weighting_details 'calc w=1/[\s^2^(Fo^2^)+(0.1382P)^2^+2.0439P] where P=(Fo^2^+2Fc^2^)/3'
_refine_ls_weighting_scheme calc
_refine_ls_wR_factor_gt 0.2091
_refine_ls_wR_factor_ref 0.2321
_reflns_number_gt 4377
_reflns_number_total 6350
_reflns_threshold_expression >2sigma(I)
_cod_data_source_file c7ce00046d2.cif
_cod_data_source_block 2
_cod_depositor_comments
;
The following automatic conversions were performed:

'_symmetry_cell_setting' value 'Monoclinic' changed to 'monoclinic'
according to
/usr/data/users/saulius/crontab/automatic-downloads/rss-feeds/RSC/lib/dictionaries/cif_core.dic
dictionary named 'cif_core.dic' version 2.4.2 from 2011-04-26.

Automatic conversion script
Id: cif_fix_values 4268 2015-11-12 08:31:59Z antanas 

 Adding full bibliography for 7227724--7227728.cif.
;
_cod_original_cell_volume 2785.8(10)
_cod_original_sg_symbol_H-M P2/n
_cod_database_code 7227727

loop_
_symmetry_equiv_pos_as_xyz
'x, y, z'
'-x+1/2, y, -z+1/2'
'-x, -y, -z'
'x-1/2, -y, z-1/2'

loop_
_atom_site_label
_atom_site_type_symbol
_atom_site_fract_x
_atom_site_fract_y
_atom_site_fract_z
_atom_site_U_iso_or_equiv
_atom_site_adp_type
_atom_site_occupancy
_atom_site_symmetry_multiplicity
_atom_site_calc_flag
_atom_site_refinement_flags
Co1 Co 0.2500 0.59480(5) 0.2500 0.0330(2) Uani 1 2 d S
Co2 Co 0.7500 -0.08646(6) -0.2500 0.0344(2) Uani 1 2 d S
C1 C 0.3286(4) 0.4940(4) 0.1572(3) 0.0543(11) Uani 1 1 d .
C2 C 0.3689(3) 0.4236(4) 0.1019(3) 0.0475(10) Uani 1 1 d .
C3 C 0.3541(4) 0.4564(4) 0.0223(3) 0.0576(12) Uani 1 1 d .
H3A H 0.3228 0.5240 0.0037 0.069 Uiso 1 1 calc R
C4 C 0.3863(4) 0.3880(5) -0.0296(3) 0.0615(13) Uani 1 1 d .
C5 C 0.4325(3) 0.2865(4) -0.0043(3) 0.0501(10) Uani 1 1 d .
C6 C 0.4487(4) 0.2583(4) 0.0756(3) 0.0581(12) Uani 1 1 d .
H6A H 0.4808 0.1913 0.0949 0.070 Uiso 1 1 calc R
C7 C 0.4186(4) 0.3268(4) 0.1287(3) 0.0567(12) Uani 1 1 d .
H7A H 0.4326 0.3062 0.1828 0.068 Uiso 1 1 calc R
C8 C 0.4699(3) 0.2084(4) -0.0559(3) 0.0509(10) Uani 1 1 d .
C9 C 0.5712(4) 0.2054(4) -0.0444(3) 0.0624(13) Uani 1 1 d .
H9A H 0.6136 0.2517 -0.0058 0.075 Uiso 1 1 calc R
C10 C 0.6103(4) 0.1337(4) -0.0903(3) 0.0596(12) Uani 1 1 d .
H10A H 0.6783 0.1345 -0.0828 0.071 Uiso 1 1 calc R
C11 C 0.5509(3) 0.0621(4) -0.1460(3) 0.0475(10) Uani 1 1 d .
C12 C 0.4505(4) 0.0588(4) -0.1545(3) 0.0560(11) Uani 1 1 d .
H12A H 0.4092 0.0081 -0.1900 0.067 Uiso 1 1 calc R
C13 C 0.4126(3) 0.1303(5) -0.1105(3) 0.0571(12) Uani 1 1 d .
C14 C 0.5925(4) -0.0119(4) -0.1987(3) 0.0509(11) Uani 1 1 d .
C15 C 0.0472(3) 0.7210(4) 0.2184(2) 0.0451(9) Uani 1 1 d .
H15A H 0.0268 0.6821 0.2570 0.054 Uiso 1 1 calc R
C16 C -0.0042(3) 0.8036(4) 0.1711(2) 0.0440(9) Uani 1 1 d .
H16A H -0.0653 0.8324 0.1711 0.053 Uiso 1 1 calc R
C17 C 0.1341(3) 0.7734(4) 0.1429(3) 0.0448(9) Uani 1 1 d .
H17A H 0.1844 0.7788 0.1188 0.054 Uiso 1 1 calc R
C18 C 0.0266(3) 0.9205(3) 0.0596(2) 0.0405(9) Uani 1 1 d .
C19 C -0.0271(3) 1.0134(4) 0.0702(3) 0.0478(10) Uani 1 1 d .
H19A H -0.0450 1.0220 0.1173 0.057 Uiso 1 1 calc R
C20 C 0.0537(3) 0.9063(3) -0.0085(3) 0.0481(10) Uani 1 1 d .
H20A H 0.0898 0.8435 -0.0142 0.058 Uiso 1 1 calc R
C21 C 0.8567(3) -0.2764(3) -0.1426(2) 0.0444(9) Uani 1 1 d .
H21A H 0.8762 -0.3102 -0.1836 0.053 Uiso 1 1 calc R
C22 C 0.8363(3) -0.2442(4) -0.0248(2) 0.0471(10) Uani 1 1 d .
H22A H 0.8384 -0.2501 0.0293 0.056 Uiso 1 1 calc R
C23 C 0.7912(3) -0.1643(4) -0.0770(3) 0.0452(9) Uani 1 1 d .
H23A H 0.7564 -0.1043 -0.0649 0.054 Uiso 1 1 calc R
C24 C 0.9406(3) -0.4098(3) -0.0333(2) 0.0422(9) Uani 1 1 d .
C25 C 0.9351(4) -0.4577(5) 0.0375(3) 0.0740(17) Uani 1 1 d .
H25A H 0.8910 -0.4294 0.0630 0.089 Uiso 1 1 calc R
C26 C 1.0050(4) -0.4524(5) -0.0706(3) 0.0734(16) Uani 1 1 d .
H26A H 1.0086 -0.4205 -0.1186 0.088 Uiso 1 1 calc R
N1 N 0.1347(2) 0.7029(3) 0.2012(2) 0.0419(7) Uani 1 1 d .
N2 N 0.0516(2) 0.8368(3) 0.1225(2) 0.0414(7) Uani 1 1 d .
N3 N 0.8039(2) -0.1842(3) -0.1517(2) 0.0412(7) Uani 1 1 d .
N4 N 0.8789(2) -0.3158(3) -0.0663(2) 0.0414(7) Uani 1 1 d .
N5 N 0.3714(6) 0.4296(6) -0.1116(3) 0.114(2) Uani 1 1 d .
N6 N 0.3053(4) 0.1284(7) -0.1242(4) 0.106(2) Uani 1 1 d .
O1 O 0.3447(4) 0.4644(3) 0.2280(2) 0.0868(14) Uani 1 1 d .
O2 O 0.2780(3) 0.5764(4) 0.1312(2) 0.0813(13) Uani 1 1 d .
O3 O 0.6769(3) 0.0177(3) -0.2024(2) 0.0596(9) Uani 1 1 d .
O4 O 0.5444(3) -0.0923(3) -0.2340(2) 0.0701(10) Uani 1 1 d .
O5 O 0.3288(11) 0.5145(10) -0.1306(5) 0.305(8) Uani 1 1 d .
O6 O 0.4085(6) 0.3892(5) -0.1547(3) 0.146(3) Uani 1 1 d .
O7 O 0.2623(4) 0.1946(9) -0.1104(5) 0.227(5) Uani 1 1 d .
O8 O 0.2625(6) 0.0495(11) -0.1480(10) 0.367(11) Uani 1 1 d .
O9 O 0.4046(8) -0.2443(9) -0.3268(6) 0.108(3) Uani 0.50 1 d P
O10 O 0.2922(7) -0.2986(9) -0.4829(8) 0.119(4) Uani 0.50 1 d P

loop_
_atom_site_aniso_label
_atom_site_aniso_U_11
_atom_site_aniso_U_22
_atom_site_aniso_U_33
_atom_site_aniso_U_23
_atom_site_aniso_U_13
_atom_site_aniso_U_12
Co1 0.0403(4) 0.0283(4) 0.0342(4) 0.000 0.0168(3) 0.000
Co2 0.0421(4) 0.0298(4) 0.0380(4) 0.000 0.0221(3) 0.000
C1 0.059(3) 0.050(3) 0.062(3) -0.022(2) 0.031(2) -0.017(2)
C2 0.051(2) 0.049(2) 0.050(2) -0.0110(19) 0.027(2) -0.0059(19)
C3 0.064(3) 0.058(3) 0.055(3) -0.002(2) 0.024(2) 0.017(2)
C4 0.075(3) 0.068(3) 0.048(2) 0.002(2) 0.029(2) 0.022(3)
C5 0.054(2) 0.054(3) 0.050(2) -0.009(2) 0.028(2) 0.008(2)
C6 0.077(3) 0.047(2) 0.061(3) -0.002(2) 0.037(2) 0.009(2)
C7 0.078(3) 0.050(3) 0.052(3) -0.002(2) 0.035(2) 0.004(2)
C8 0.057(2) 0.053(3) 0.053(2) -0.005(2) 0.033(2) 0.008(2)
C9 0.056(3) 0.066(3) 0.075(3) -0.027(3) 0.035(2) -0.008(2)
C10 0.052(3) 0.061(3) 0.077(3) -0.012(3) 0.038(2) 0.001(2)
C11 0.064(3) 0.043(2) 0.048(2) 0.0057(18) 0.035(2) 0.009(2)
C12 0.057(3) 0.062(3) 0.058(3) -0.010(2) 0.029(2) 0.000(2)
C13 0.048(2) 0.073(3) 0.057(3) -0.010(2) 0.026(2) 0.004(2)
C14 0.068(3) 0.045(2) 0.048(2) 0.013(2) 0.030(2) 0.018(2)
C15 0.045(2) 0.049(2) 0.047(2) 0.0050(19) 0.0226(18) 0.0031(18)
C16 0.040(2) 0.051(2) 0.045(2) 0.0025(18) 0.0184(17) 0.0064(18)
C17 0.0373(19) 0.047(2) 0.053(2) 0.0146(19) 0.0181(17) 0.0062(17)
C18 0.0396(19) 0.0351(19) 0.042(2) 0.0063(16) 0.0059(16) 0.0015(15)
C19 0.056(2) 0.047(2) 0.043(2) 0.0050(19) 0.0184(19) 0.008(2)
C20 0.051(2) 0.040(2) 0.054(3) 0.0053(18) 0.016(2) 0.0088(18)
C21 0.059(2) 0.039(2) 0.038(2) -0.0014(17) 0.0195(18) 0.0012(18)
C22 0.052(2) 0.054(3) 0.0354(19) -0.0028(18) 0.0137(17) -0.0005(19)
C23 0.047(2) 0.052(2) 0.040(2) -0.0030(18) 0.0178(17) 0.0035(18)
C24 0.048(2) 0.040(2) 0.0347(19) 0.0035(16) 0.0065(17) 0.0006(17)
C25 0.084(4) 0.086(4) 0.069(3) 0.034(3) 0.048(3) 0.038(3)
C26 0.090(4) 0.080(4) 0.065(3) 0.032(3) 0.046(3) 0.033(3)
N1 0.0418(17) 0.0423(18) 0.0447(18) 0.0071(15) 0.0178(14) 0.0009(14)
N2 0.0417(17) 0.0404(17) 0.0426(18) 0.0071(14) 0.0136(14) 0.0031(14)
N3 0.0489(18) 0.0381(17) 0.0397(17) -0.0007(14) 0.0180(14) 0.0008(14)
N4 0.0448(18) 0.0400(18) 0.0375(17) 0.0028(14) 0.0098(14) 0.0011(14)
N5 0.164(6) 0.130(5) 0.062(3) 0.024(3) 0.055(4) 0.089(5)
N6 0.053(3) 0.153(6) 0.118(5) -0.077(4) 0.034(3) -0.011(3)
O1 0.171(4) 0.0434(19) 0.079(3) -0.0101(18) 0.088(3) -0.005(2)
O2 0.077(2) 0.098(3) 0.063(2) -0.028(2) 0.0126(19) 0.034(2)
O3 0.074(2) 0.0517(18) 0.071(2) 0.0048(16) 0.0476(18) 0.0172(16)
O4 0.101(3) 0.055(2) 0.065(2) -0.0117(17) 0.041(2) 0.0024(19)
O5 0.56(2) 0.289(11) 0.112(5) 0.111(7) 0.170(9) 0.316(14)
O6 0.262(8) 0.132(4) 0.084(3) 0.036(3) 0.110(4) 0.088(5)
O7 0.057(3) 0.367(12) 0.256(9) -0.235(9) 0.046(4) -0.003(5)
O8 0.119(6) 0.361(15) 0.67(3) -0.352(18) 0.196(11) -0.130(9)
O9 0.133(8) 0.112(8) 0.082(6) -0.029(6) 0.038(6) -0.047(6)
O10 0.086(6) 0.093(7) 0.166(11) 0.012(7) 0.018(7) -0.011(6)

loop_
_atom_type_symbol
_atom_type_description
_atom_type_scat_dispersion_real
_atom_type_scat_dispersion_imag
_atom_type_scat_source
C C 0.0033 0.0016 'International Tables Vol C Tables 4.2.6.8 and 6.1.1.4'
H H 0.0000 0.0000 'International Tables Vol C Tables 4.2.6.8 and 6.1.1.4'
N N 0.0061 0.0033 'International Tables Vol C Tables 4.2.6.8 and 6.1.1.4'
O O 0.0106 0.0060 'International Tables Vol C Tables 4.2.6.8 and 6.1.1.4'
Co Co 0.3494 0.9721 'International Tables Vol C Tables 4.2.6.8 and 6.1.1.4'

loop_
_geom_angle_atom_site_label_1
_geom_angle_atom_site_label_2
_geom_angle_atom_site_label_3
_geom_angle
_geom_angle_site_symmetry_1
_geom_angle_site_symmetry_3
N1 Co1 N1 101.63(19) 2 .
N1 Co1 O1 147.06(15) 2 2
N1 Co1 O1 94.12(16) . 2
N1 Co1 O1 94.12(16) 2 .
N1 Co1 O1 147.06(15) . .
O1 Co1 O1 87.7(2) 2 .
N1 Co1 O2 95.67(15) 2 .
N1 Co1 O2 91.53(13) . .
O1 Co1 O2 112.79(16) 2 .
O1 Co1 O2 57.96(14) . .
N1 Co1 O2 91.53(13) 2 2
N1 Co1 O2 95.67(15) . 2
O1 Co1 O2 57.96(14) 2 2
O1 Co1 O2 112.79(16) . 2
O2 Co1 O2 168.6(2) . 2
O3 Co2 O3 100.9(2) 2_654 .
O3 Co2 N3 97.18(14) 2_654 2_654
O3 Co2 N3 128.01(15) . 2_654
O3 Co2 N3 128.01(15) 2_654 .
O3 Co2 N3 97.18(14) . .
N3 Co2 N3 108.90(19) 2_654 .
O2 C1 O1 120.6(4) . .
O2 C1 C2 120.5(5) . .
O1 C1 C2 118.8(5) . .
C7 C2 C3 119.0(4) . .
C7 C2 C1 120.9(4) . .
C3 C2 C1 120.1(4) . .
C2 C3 C4 119.8(4) . .
C5 C4 C3 121.9(4) . .
C5 C4 N5 121.3(4) . .
C3 C4 N5 116.8(5) . .
C6 C5 C4 116.7(4) . .
C6 C5 C8 117.9(4) . .
C4 C5 C8 125.3(4) . .
C5 C6 C7 122.0(4) . .
C2 C7 C6 120.5(4) . .
C9 C8 C13 115.9(4) . .
C9 C8 C5 118.1(4) . .
C13 C8 C5 125.8(4) . .
C8 C9 C10 120.5(5) . .
C11 C10 C9 121.6(4) . .
C10 C11 C12 118.7(4) . .
C10 C11 C14 121.6(4) . .
C12 C11 C14 119.7(4) . .
C13 C12 C11 119.4(5) . .
C12 C13 C8 123.7(4) . .
C12 C13 N6 117.8(5) . .
C8 C13 N6 118.4(4) . .
O4 C14 O3 125.5(4) . .
O4 C14 C11 120.0(4) . .
O3 C14 C11 114.5(4) . .
C16 C15 N1 109.6(3) . .
C15 C16 N2 106.3(3) . .
N1 C17 N2 111.3(3) . .
C20 C18 C19 121.8(4) . .
C20 C18 N2 120.1(4) . .
C19 C18 N2 118.1(4) . .
C18 C19 C20 118.5(4) . 3_575
C18 C20 C19 119.7(4) . 3_575
N3 C21 N4 111.4(4) . .
C23 C22 N4 106.7(3) . .
C22 C23 N3 109.8(4) . .
C26 C24 C25 119.6(4) . .
C26 C24 N4 121.1(4) . .
C25 C24 N4 119.3(4) . .
C24 C25 C26 119.9(5) . 3_745
C24 C26 C25 120.5(4) . 3_745
C17 N1 C15 105.8(3) . .
C17 N1 Co1 122.6(3) . .
C15 N1 Co1 131.6(3) . .
C17 N2 C16 106.9(3) . .
C17 N2 C18 125.5(3) . .
C16 N2 C18 127.6(3) . .
C21 N3 C23 105.4(3) . .
C21 N3 Co2 130.0(3) . .
C23 N3 Co2 124.6(3) . .
C21 N4 C22 106.8(3) . .
C21 N4 C24 126.7(3) . .
C22 N4 C24 126.4(3) . .
O6 N5 O5 118.8(7) . .
O6 N5 C4 122.3(6) . .
O5 N5 C4 118.4(5) . .
O7 N6 O8 115.1(7) . .
O7 N6 C13 125.7(7) . .
O8 N6 C13 119.0(7) . .
C1 O1 Co1 91.9(3) . .
C1 O2 Co1 89.4(3) . .
C14 O3 Co2 118.2(3) . .

loop_
_geom_bond_atom_site_label_1
_geom_bond_atom_site_label_2
_geom_bond_distance
_geom_bond_site_symmetry_2
Co1 N1 2.048(3) 2
Co1 N1 2.048(3) .
Co1 O1 2.164(4) 2
Co1 O1 2.164(4) .
Co1 O2 2.222(4) .
Co1 O2 2.222(4) 2
Co2 O3 1.956(3) 2_654
Co2 O3 1.956(3) .
Co2 N3 2.012(3) 2_654
Co2 N3 2.012(3) .
C1 O2 1.219(6) .
C1 O1 1.228(6) .
C1 C2 1.513(6) .
C2 C7 1.361(6) .
C2 C3 1.385(6) .
C3 C4 1.392(6) .
C4 C5 1.385(7) .
C4 N5 1.458(7) .
C5 C6 1.374(6) .
C5 C8 1.496(5) .
C6 C7 1.392(6) .
C8 C9 1.384(6) .
C8 C13 1.398(7) .
C9 C10 1.394(6) .
C10 C11 1.367(7) .
C11 C12 1.380(6) .
C11 C14 1.514(6) .
C12 C13 1.360(6) .
C13 N6 1.462(6) .
C14 O4 1.228(6) .
C14 O3 1.264(5) .
C15 C16 1.346(6) .
C15 N1 1.375(5) .
C16 N2 1.376(5) .
C17 N1 1.314(5) .
C17 N2 1.344(5) .
C18 C20 1.358(6) .
C18 C19 1.391(6) .
C18 N2 1.443(5) .
C19 C20 1.399(6) 3_575
C20 C19 1.399(6) 3_575
C21 N3 1.314(5) .
C21 N4 1.344(5) .
C22 C23 1.335(6) .
C22 N4 1.372(5) .
C23 N3 1.380(5) .
C24 C26 1.367(6) .
C24 C25 1.377(6) .
C24 N4 1.430(5) .
C25 C26 1.380(7) 3_745
C26 C25 1.380(7) 3_745
N5 O6 1.142(6) .
N5 O5 1.176(8) .
N6 O7 1.069(8) .
N6 O8 1.128(10) .
